data_2212471
loop_
_publ_author_name
'F\'abry, Jan'
'Du\<sek, Michal'
'Krupkov\'a, Radmila'

_publ_section_title
;
 Ammonium sodium fluorotrioxophosphate monohydrate
;
_journal_coeditor_code BR2031
_journal_issue 3
_journal_name_full 'Acta Crystallographica Section E'
_journal_page_first i92
_journal_page_last i94
_journal_paper_doi 10.1107/S1600536807008859
_journal_volume 63
_journal_year 2007
_chemical_formula_iupac '(N H4) Na (P O3 F), H2 O'
_chemical_formula_moiety 'F O3 P, H4 N, H2 O, Na'
_chemical_formula_sum 'F H6 N Na O4 P'
_chemical_formula_weight 157
_chemical_name_systematic
;
ammonium sodium trioxofluorophosphate monohydrate
;
_space_group_IT_number 7
_symmetry_cell_setting monoclinic
_symmetry_space_group_name_Hall 'P -2yac'
_symmetry_space_group_name_H-M 'P 1 n 1'
_cell_angle_alpha 90
_cell_angle_beta 90.737(10)
_cell_angle_gamma 90
_cell_formula_units_Z 2
_cell_length_a 6.0515(6)
_cell_length_b 9.0167(8)
_cell_length_c 4.9402(7)
_cell_measurement_reflns_used 2955
_cell_measurement_temperature 299
_cell_measurement_theta_max 39.3778
_cell_measurement_theta_min 3.3584
_cell_volume 269.54(5)
_computing_cell_refinement 'CrysAlis RED (Oxford Diffraction, 2007)'
_computing_data_collection 'CrysAlis CCD (Oxford Diffraction, 2007)'
_computing_data_reduction 'CrysAlis RED'
_computing_molecular_graphics 'PLATON (Spek, 2003)'
_computing_publication_material JANA2006
_computing_structure_refinement 'JANA2006 (Pet\<r\'i\<cek <i>et al.</i>,  2006)'
_computing_structure_solution 'SIR97 (Altomare <i>et al.</i>,  1997)'
_diffrn_ambient_temperature 299
_diffrn_detector_area_resol_mean 8.3438
_diffrn_measured_fraction_theta_max 0.996
_diffrn_measurement_device_type 'Oxford Diffraction <b>Model?</b> CCD'
_diffrn_measurement_method \w
_diffrn_radiation_monochromator graphite
_diffrn_radiation_source 'Enhance (Mo) X-ray Source'
_diffrn_radiation_type 'Mo K\a'
_diffrn_radiation_wavelength 0.71073
_diffrn_reflns_av_R_equivalents 0.0212
_diffrn_reflns_av_sigmaI/netI 0.0149
_diffrn_reflns_limit_h_max 7
_diffrn_reflns_limit_h_min -7
_diffrn_reflns_limit_k_max 11
_diffrn_reflns_limit_k_min -11
_diffrn_reflns_limit_l_max 6
_diffrn_reflns_limit_l_min -6
_diffrn_reflns_number 3209
_diffrn_reflns_reduction_process
; Integration of the CCD images was done by the
program CrysAlis RED (2007).
The same program was used for indexing of the
crystal shape, its refinement and absorption correction.
;
_diffrn_reflns_theta_full 26.59
_diffrn_reflns_theta_max 26.52
_diffrn_reflns_theta_min 4.05
_diffrn_standards_number 0
_exptl_absorpt_coefficient_mu 0.542
_exptl_absorpt_correction_T_max 0.822
_exptl_absorpt_correction_T_min 0.633
_exptl_absorpt_correction_type multi-scan
_exptl_absorpt_process_details '(CrysAlis RED; Oxford Diffraction, 2007)'
_exptl_crystal_colour colourless
_exptl_crystal_density_diffrn 1.9340
_exptl_crystal_description prism
_exptl_crystal_F_000 160
_exptl_crystal_size_max 0.433
_exptl_crystal_size_mid 0.164
_exptl_crystal_size_min 0.144
_refine_diff_density_max 0.24
_refine_diff_density_min -0.17
_refine_ls_abs_structure_details
;
Flack (1983)
;
_refine_ls_abs_structure_Flack '0.11(10), 553 Friedel pairs'
_refine_ls_extinction_coef 0.016(2)
_refine_ls_extinction_method 'B-C type 1 Lorentzian isotropic (Becker & Coppens, 1974)'
_refine_ls_goodness_of_fit_ref 1.64
_refine_ls_hydrogen_treatment mixed
_refine_ls_number_constraints 6
_refine_ls_number_parameters 91
_refine_ls_number_reflns 1118
_refine_ls_number_restraints 6
_refine_ls_R_factor_all 0.0235
_refine_ls_R_factor_gt 0.0219
_refine_ls_shift/su_max 0.0042
_refine_ls_shift/su_mean 0.0006
_refine_ls_structure_factor_coef Fsqd
_refine_ls_weighting_details w=1/[\s^2^(I)+0.0004I^2^]
_refine_ls_weighting_scheme sigma
_refine_ls_wR_factor_gt 0.0506
_refine_ls_wR_factor_ref 0.0508
_reflns_number_gt 1056
_reflns_number_total 1118
_reflns_threshold_expression I>3\s(I)
_cod_data_source_file br2031.cif
_cod_data_source_block I
_cod_original_sg_symbol_H-M 'P n'
_cod_original_formula_sum 'F1 H6 N1 Na1 O4 P1'
_cod_database_code 2212471
_cod_database_fobs_code 2212471

loop_
_symmetry_equiv_pos_site_id
_symmetry_equiv_pos_as_xyz
1 x,y,z
2 1/2+x,-y,1/2+z

loop_
_atom_site_type_symbol
_atom_site_label
_atom_site_fract_x
_atom_site_fract_y
_atom_site_fract_z
_atom_site_U_iso_or_equiv
_atom_site_adp_type
_atom_site_calc_flag
_atom_site_occupancy
P P1 0.5 0.78124(5) 0.5 0.01594(14) Uani d 1
F F1 0.4920(2) 0.82683(15) 0.1875(3) 0.0314(4) Uani d 1
O O1 0.6908(3) 0.86564(18) 0.6164(3) 0.0275(5) Uani d 1
O O2 0.2783(3) 0.8275(2) 0.6050(4) 0.0306(5) Uani d 1
O O3 0.5357(3) 0.61571(16) 0.4909(4) 0.0286(5) Uani d 1
Na Na1 0.99241(17) 0.95859(10) 0.3869(2) 0.0239(2) Uani d 1
N N1 0.4997(4) 0.45316(19) 0.9957(5) 0.0278(5) Uani d 1
H H1 0.3481(16) 0.418(3) 1.002(7) 0.0417 Uiso d 1
H H2 0.521(4) 0.522(2) 1.145(4) 0.0417 Uiso d 1
H H3 0.530(5) 0.504(3) 0.827(3) 0.0417 Uiso d 1
H H4 0.614(3) 0.378(2) 1.007(6) 0.0417 Uiso d 1
O O4 0.4842(4) 0.2228(2) 0.5372(4) 0.0339(6) Uani d 1
H H5 0.380(4) 0.207(3) 0.441(6) 0.0509 Uiso d 1
H H6 0.593(3) 0.212(3) 0.449(6) 0.0509 Uiso d 1

loop_
_atom_site_aniso_label
_atom_site_aniso_U_11
_atom_site_aniso_U_22
_atom_site_aniso_U_33
_atom_site_aniso_U_12
_atom_site_aniso_U_13
_atom_site_aniso_U_23
_atom_site_aniso_type_symbol
P1 0.0173(2) 0.0162(3) 0.0143(2) 0.0004(3) 0.00107(18) 0.0006(3) P
F1 0.0399(8) 0.0366(8) 0.0176(6) 0.0028(7) 0.0006(6) 0.0068(6) F
O1 0.0256(8) 0.0306(10) 0.0264(8) -0.0052(7) 0.0012(7) -0.0003(7) O
O2 0.0227(8) 0.0437(12) 0.0256(8) 0.0073(7) 0.0026(7) 0.0052(7) O
O3 0.0427(11) 0.0157(7) 0.0274(7) 0.0009(7) 0.0004(8) -0.0007(7) O
Na1 0.0246(4) 0.0224(5) 0.0248(4) -0.0014(4) 0.0012(4) 0.0028(4) Na
N1 0.0290(9) 0.0267(10) 0.0277(9) 0.0021(13) 0.0013(8) -0.0062(13) N
O4 0.0344(10) 0.0404(9) 0.0268(13) -0.0012(10) -0.0019(8) -0.0006(8) O

loop_
_atom_type_symbol
_atom_type_scat_dispersion_real
_atom_type_scat_dispersion_imag
_atom_type_scat_source
P 0.102 0.094 'International Tables Vol C Tables  4.2.6.8 and 6.1.1.4'
F 0.017 0.010 'International Tables Vol C Tables  4.2.6.8 and 6.1.1.4'
O 0.011 0.006 'International Tables Vol C Tables  4.2.6.8 and 6.1.1.4'
N 0.006 0.003 'International Tables Vol C Tables  4.2.6.8 and 6.1.1.4'
Na 0.036 0.025 'International Tables Vol C Tables  4.2.6.8 and 6.1.1.4'
H 0.000 0.000 'International Tables Vol C Tables  4.2.6.8 and 6.1.1.4'

loop_
_geom_angle_atom_site_label_1
_geom_angle_atom_site_label_2
_geom_angle_atom_site_label_3
_geom_angle_site_symmetry_1
_geom_angle_site_symmetry_3
_geom_angle
_geom_angle_publ_flag
F1 P1 O1 . . 104.77(8) no
F1 P1 O2 . . 104.24(9) no
F1 P1 O3 . . 103.19(9) no
O1 P1 O2 . . 114.51(10) no
O1 P1 O3 . . 113.92(9) no
O2 P1 O3 . . 114.44(10) no
H1 N1 H2 . . 107(2) no
H1 N1 H3 . . 112(2) no
H1 N1 H4 . . 116(2) no
H2 N1 H3 . . 108.9(19) no
H2 N1 H4 . . 108(2) no
H3 N1 H4 . . 104(2) no
H5 O4 H6 . . 108(3) no
F1 Na1 O1 2_575 . 88.97(6) no
F1 Na1 O1 2_575 2_574 79.62(6) no
F1 Na1 O2 2_575 1_655 97.26(7) no
F1 Na1 O2 2_575 2_574 75.12(6) no
F1 Na1 O4 2_575 2_564 170.86(7) no
O1 Na1 O1 . 2_574 155.82(7) no
O1 Na1 O2 . 1_655 100.01(7) no
O1 Na1 O2 . 2_574 97.75(6) no
O1 Na1 O4 . 2_564 95.59(7) no
O1 Na1 O2 2_574 1_655 102.52(7) no
O1 Na1 O2 2_574 2_574 58.83(6) no
O1 Na1 O4 2_574 2_564 93.18(7) no
O2 Na1 O2 1_655 2_574 160.55(7) no
O2 Na1 O4 1_655 2_564 89.76(7) no
O2 Na1 O4 2_574 2_564 96.37(7) no

loop_
_geom_bond_atom_site_label_1
_geom_bond_atom_site_label_2
_geom_bond_site_symmetry_2
_geom_bond_distance
_geom_bond_publ_flag
P1 F1 . 1.5978(13) no
P1 O1 . 1.4921(17) no
P1 O2 . 1.5040(17) no
P1 O3 . 1.5090(16) no
N1 H1 . 0.970(13) no
N1 H2 . 0.97(2) no
N1 H3 . 0.970(19) no
N1 H4 . 0.97(2) no
O4 H5 . 0.80(3) no
O4 H6 . 0.80(3) no
Na1 F1 2_575 2.4389(16) no
Na1 O1 . 2.318(2) no
Na1 O1 2_574 2.4042(19) no
Na1 O2 1_655 2.346(2) no
Na1 O2 2_574 2.700(2) no
Na1 O4 2_564 2.379(2) no

loop_
_geom_hbond_atom_site_label_D
_geom_hbond_atom_site_label_H
_geom_hbond_atom_site_label_A
_geom_hbond_site_symmetry_A
_geom_hbond_distance_DH
_geom_hbond_distance_HA
_geom_hbond_distance_DA
_geom_hbond_angle_DHA
_geom_hbond_publ_flag
N1 H1 O3 2_465 0.972(13) 1.915(11) 2.876(3) 170(3) yes
N1 H2 O3 1_556 0.971(19) 1.907(19) 2.858(3) 165.4(18) yes
N1 H3 O3 1_555 0.971(19) 1.943(19) 2.903(3) 170(3) yes
N1 H4 O2 2_565 0.969(18) 2.155(19) 3.085(3) 160.2(17) yes
N1 H4 O3 2_565 0.969(18) 2.555(18) 3.303(3) 134.0(14) yes
O4 H5 O1 2_464 0.80(3) 2.07(3) 2.831(3) 161(3) yes
O4 H6 O2 2_564 0.80(3) 2.08(3) 2.834(3) 157(3) yes
